data_4082438
loop_
_publ_author_name
'Miloserdov, Fedor M.'
'McMullin, Claire L.'
'Belmonte, Marta Mart\?\'inez'
'Benet-Buchholz, Jordi'
'Bakhmutov, Vladimir I.'
'Macgregor, Stuart A.'
'Grushin, Vladimir V.'

_publ_section_title
;
 The Challenge of Palladium-Catalyzed Aromatic Azidocarbonylation: From
 Mechanistic and Catalyst Deactivation Studies to a Highly Efficient
 Process
;
_journal_issue 3
_journal_name_full Organometallics
_journal_page_first 736
_journal_paper_doi 10.1021/om401126m
_journal_volume 33
_journal_year 2014
_chemical_formula_sum 'C42 H35 N3 P2 Pd'
_chemical_formula_weight 750.07
_chemical_name_systematic
; 
 ? 
;
_space_group_IT_number 14
_symmetry_cell_setting monoclinic
_symmetry_space_group_name_Hall '-P 2ybc'
_symmetry_space_group_name_H-M 'P 1 21/c 1'
_atom_sites_solution_hydrogens geom
_atom_sites_solution_primary direct
_atom_sites_solution_secondary difmap
_audit_creation_method SHELXL-97
_cell_angle_alpha 90.00
_cell_angle_beta 99.936(2)
_cell_angle_gamma 90.00
_cell_formula_units_Z 4
_cell_length_a 12.2743(6)
_cell_length_b 12.2181(7)
_cell_length_c 23.9386(11)
_cell_measurement_reflns_used 7421
_cell_measurement_temperature 100(2)
_cell_measurement_theta_max 35.01
_cell_measurement_theta_min 2.76
_cell_volume 3536.2(3)
_computing_cell_refinement 'Bruker APEX2 v2009.1-0'
_computing_data_collection 'Bruker APEX2 v2009.1-0'
_computing_data_reduction 'Bruker SAINT V7.60A'
_computing_molecular_graphics 'Bruker SHELXTL'
_computing_publication_material 'Bruker SHELXTL'
_computing_structure_refinement 'SHELXL-97 (Sheldrick, 2008)'
_computing_structure_solution 'SHELXS-97 (Sheldrick, 2008)'
_diffrn_ambient_temperature 100(2)
_diffrn_detector_area_resol_mean 512
_diffrn_detector_type '4K CCD area detector APEX II'
_diffrn_measured_fraction_theta_full 0.971
_diffrn_measured_fraction_theta_max 0.836
_diffrn_measurement_device_type 'Kappa 4-axis goniometer bruker-nonius'
_diffrn_measurement_method
;
 Fullsphere data collection, phi and omega scans
;
_diffrn_measurement_specimen_support 'magnetic support whith 10 micron nylon fiber cryoloop'
_diffrn_radiation_monochromator 'Multilayer Montel 200 mirrors'
_diffrn_radiation_type MoK\a
_diffrn_radiation_wavelength 0.71073
_diffrn_reflns_av_R_equivalents 0.0294
_diffrn_reflns_av_sigmaI/netI 0.0524
_diffrn_reflns_limit_h_max 9
_diffrn_reflns_limit_h_min -20
_diffrn_reflns_limit_k_max 8
_diffrn_reflns_limit_k_min -18
_diffrn_reflns_limit_l_max 38
_diffrn_reflns_limit_l_min -30
_diffrn_reflns_number 25322
_diffrn_reflns_theta_full 27.50
_diffrn_reflns_theta_max 36.57
_diffrn_reflns_theta_min 1.68
_diffrn_source 'rotating anode X-ray tube'
_diffrn_source_current 70
_diffrn_source_power 50
_diffrn_source_size '3 mm x 0.3 mm fine focus'
_diffrn_source_type 'Bruker-Nonius FR 591'
_exptl_absorpt_coefficient_mu 0.650
_exptl_absorpt_correction_T_max 1.0
_exptl_absorpt_correction_T_min 0.94
_exptl_absorpt_correction_type empirical
_exptl_absorpt_process_details
; 
 SADABS Version 2008/1 Bruker-Nonius
 Blessing, Acta Cryst. (1995) A51 33-38
;
_exptl_crystal_colour yellow
_exptl_crystal_density_diffrn 1.409
_exptl_crystal_density_method 'not measured'
_exptl_crystal_description Block
_exptl_crystal_F_000 1536
_exptl_crystal_size_max 0.50
_exptl_crystal_size_mid 0.50
_exptl_crystal_size_min 0.40
_refine_diff_density_max 1.084
_refine_diff_density_min -0.531
_refine_diff_density_rms 0.099
_refine_ls_extinction_method none
_refine_ls_goodness_of_fit_ref 1.025
_refine_ls_hydrogen_treatment noref
_refine_ls_matrix_type full
_refine_ls_number_parameters 433
_refine_ls_number_reflns 14586
_refine_ls_number_restraints 0
_refine_ls_restrained_S_all 1.025
_refine_ls_R_factor_all 0.0521
_refine_ls_R_factor_gt 0.0391
_refine_ls_shift/su_max 0.002
_refine_ls_shift/su_mean 0.000
_refine_ls_structure_factor_coef Fsqd
_refine_ls_weighting_details 'calc w=1/[\s^2^(Fo^2^)+(0.0500P)^2^+0.0000P] where P=(Fo^2^+2Fc^2^)/3'
_refine_ls_weighting_scheme calc
_refine_ls_wR_factor_gt 0.0932
_refine_ls_wR_factor_ref 0.1005
_reflns_number_gt 11678
_reflns_number_total 14586
_reflns_threshold_expression >2sigma(I)
_cod_data_source_file om401126m_si_002.cif
_cod_data_source_block vg002a_0m
_cod_depositor_comments
;
The following automatic conversions were performed:
'_diffrn_measurement_specimen_suppport' tag replaced with
'_diffrn_measurement_specimen_support'.

Automatic conversion script
Id: cif_correct_tags 1440 2010-10-19 06:21:57Z saulius 

The following automatic conversions were performed:

'_symmetry_cell_setting' value 'Monoclinic' changed to 'monoclinic'
according to
/usr/data/users/saulius/automatic-downloads/current/ACS/lib/dictionaries/cif_core.dic
dictionary named 'cif_core.dic' version 2.4.2 from 2011-04-26.

Automatic conversion script
Id: cif_fix_values 2281 2013-09-26 08:29:07Z andrius 
;
_cod_original_sg_symbol_H-M P2(1)/c
_cod_database_code 4082438

loop_
_symmetry_equiv_pos_as_xyz
'x, y, z'
'-x, y+1/2, -z+1/2'
'-x, -y, -z'
'x, -y-1/2, z-1/2'

loop_
_atom_site_label
_atom_site_type_symbol
_atom_site_fract_x
_atom_site_fract_y
_atom_site_fract_z
_atom_site_U_iso_or_equiv
_atom_site_adp_type
_atom_site_occupancy
_atom_site_symmetry_multiplicity
_atom_site_calc_flag
_atom_site_refinement_flags
Pd1 Pd 0.270322(8) 0.562850(10) 0.095488(5) 0.01249(4) Uani 1 1 d .
P1 P 0.29388(3) 0.38011(4) 0.119920(17) 0.01364(8) Uani 1 1 d .
C1 C 0.28632(11) 0.27785(14) 0.06438(7) 0.0140(3) Uani 1 1 d .
N1 N 0.27727(12) 0.60405(14) 0.18179(6) 0.0212(3) Uani 1 1 d .
P2 P 0.25720(3) 0.74967(4) 0.075843(18) 0.01356(8) Uani 1 1 d .
C2 C 0.19635(12) 0.20719(15) 0.05151(8) 0.0195(3) Uani 1 1 d .
H2A H 0.1387 0.2092 0.0734 0.023 Uiso 1 1 calc R
N2 N 0.21931(12) 0.58156(13) 0.21449(7) 0.0211(3) Uani 1 1 d .
C3 C 0.19086(13) 0.13367(16) 0.00664(8) 0.0225(4) Uani 1 1 d .
H3A H 0.1295 0.0854 -0.0018 0.027 Uiso 1 1 calc R
N3 N 0.1672(2) 0.56384(19) 0.24952(10) 0.0499(6) Uani 1 1 d .
C4 C 0.27391(13) 0.13012(17) -0.02588(8) 0.0225(4) Uani 1 1 d .
H4A H 0.2694 0.0801 -0.0566 0.027 Uiso 1 1 calc R
C5 C 0.36435(13) 0.20072(17) -0.01321(8) 0.0226(4) Uani 1 1 d .
H5A H 0.4217 0.1988 -0.0353 0.027 Uiso 1 1 calc R
C6 C 0.37021(12) 0.27359(15) 0.03161(7) 0.0183(3) Uani 1 1 d .
H6A H 0.4320 0.3212 0.0402 0.022 Uiso 1 1 calc R
C7 C 0.42721(12) 0.35293(15) 0.16462(7) 0.0162(3) Uani 1 1 d .
C8 C 0.48831(13) 0.43860(15) 0.19281(8) 0.0200(3) Uani 1 1 d .
H8A H 0.4604 0.5112 0.1889 0.024 Uiso 1 1 calc R
C9 C 0.59088(15) 0.41762(17) 0.22689(8) 0.0257(4) Uani 1 1 d .
H9A H 0.6329 0.4765 0.2455 0.031 Uiso 1 1 calc R
C10 C 0.63126(14) 0.31273(18) 0.23371(8) 0.0256(4) Uani 1 1 d .
H10A H 0.7008 0.2992 0.2570 0.031 Uiso 1 1 calc R
C11 C 0.56995(14) 0.22621(17) 0.20633(8) 0.0236(4) Uani 1 1 d .
H11A H 0.5972 0.1535 0.2114 0.028 Uiso 1 1 calc R
C12 C 0.46866(13) 0.24636(16) 0.17157(7) 0.0199(3) Uani 1 1 d .
H12A H 0.4276 0.1874 0.1525 0.024 Uiso 1 1 calc R
C13 C 0.18963(12) 0.33673(15) 0.16067(7) 0.0171(3) Uani 1 1 d .
C14 C 0.08197(13) 0.37519(17) 0.14413(8) 0.0233(4) Uani 1 1 d .
H14A H 0.0663 0.4270 0.1142 0.028 Uiso 1 1 calc R
C15 C -0.00266(14) 0.33801(18) 0.17126(9) 0.0286(4) Uani 1 1 d .
H15A H -0.0760 0.3637 0.1593 0.034 Uiso 1 1 calc R
C16 C 0.01931(16) 0.26429(19) 0.21520(9) 0.0299(4) Uani 1 1 d .
H16A H -0.0387 0.2387 0.2334 0.036 Uiso 1 1 calc R
C17 C 0.12650(17) 0.22757(19) 0.23275(8) 0.0289(4) Uani 1 1 d .
H17A H 0.1420 0.1782 0.2638 0.035 Uiso 1 1 calc R
C18 C 0.21166(15) 0.26218(17) 0.20549(8) 0.0231(4) Uani 1 1 d .
H18A H 0.2846 0.2352 0.2173 0.028 Uiso 1 1 calc R
C19 C 0.21985(12) 0.79949(14) 0.00355(7) 0.0146(3) Uani 1 1 d .
C20 C 0.29615(13) 0.79074(15) -0.03318(8) 0.0198(3) Uani 1 1 d .
H20A H 0.3675 0.7615 -0.0197 0.024 Uiso 1 1 calc R
C21 C 0.26907(15) 0.82420(17) -0.08913(8) 0.0234(4) Uani 1 1 d .
H21A H 0.3213 0.8163 -0.1139 0.028 Uiso 1 1 calc R
C22 C 0.16589(15) 0.86924(17) -0.10925(8) 0.0255(4) Uani 1 1 d .
H22A H 0.1476 0.8930 -0.1475 0.031 Uiso 1 1 calc R
C23 C 0.08951(14) 0.87920(18) -0.07282(8) 0.0254(4) Uani 1 1 d .
H23A H 0.0190 0.9104 -0.0863 0.030 Uiso 1 1 calc R
C24 C 0.11559(12) 0.84394(15) -0.01701(7) 0.0193(3) Uani 1 1 d .
H24A H 0.0624 0.8500 0.0073 0.023 Uiso 1 1 calc R
C25 C 0.15460(12) 0.81054(15) 0.11280(7) 0.0175(3) Uani 1 1 d .
C26 C 0.17103(15) 0.90663(17) 0.14390(8) 0.0234(4) Uani 1 1 d .
H26A H 0.2393 0.9446 0.1467 0.028 Uiso 1 1 calc R
C27 C 0.08819(18) 0.94793(18) 0.17109(9) 0.0303(4) Uani 1 1 d .
H27A H 0.1007 1.0132 0.1928 0.036 Uiso 1 1 calc R
C28 C -0.01211(17) 0.89440(19) 0.16668(9) 0.0327(5) Uani 1 1 d .
H28A H -0.0684 0.9229 0.1853 0.039 Uiso 1 1 calc R
C29 C -0.03033(15) 0.79920(19) 0.13515(9) 0.0296(4) Uani 1 1 d .
H29A H -0.0998 0.7632 0.1314 0.035 Uiso 1 1 calc R
C30 C 0.05311(13) 0.75615(17) 0.10897(8) 0.0230(4) Uani 1 1 d .
H30A H 0.0411 0.6895 0.0884 0.028 Uiso 1 1 calc R
C31 C 0.38677(12) 0.82075(15) 0.10170(7) 0.0167(3) Uani 1 1 d .
C32 C 0.40657(13) 0.92613(15) 0.08362(9) 0.0227(4) Uani 1 1 d .
H32A H 0.3522 0.9620 0.0568 0.027 Uiso 1 1 calc R
C33 C 0.50547(14) 0.97925(18) 0.10466(9) 0.0269(4) Uani 1 1 d .
H33A H 0.5185 1.0510 0.0920 0.032 Uiso 1 1 calc R
C34 C 0.58500(14) 0.92773(18) 0.14401(9) 0.0277(4) Uani 1 1 d .
H34A H 0.6520 0.9645 0.1587 0.033 Uiso 1 1 calc R
C35 C 0.56681(14) 0.8234(2) 0.16178(8) 0.0303(5) Uani 1 1 d .
H35A H 0.6217 0.7880 0.1885 0.036 Uiso 1 1 calc R
C36 C 0.46791(13) 0.76905(18) 0.14069(8) 0.0243(4) Uani 1 1 d .
H36A H 0.4561 0.6968 0.1530 0.029 Uiso 1 1 calc R
C37 C 0.26709(11) 0.52779(14) 0.01349(7) 0.0139(3) Uani 1 1 d .
C38 C 0.17003(12) 0.49075(16) -0.02098(7) 0.0201(3) Uani 1 1 d .
H38A H 0.1048 0.4819 -0.0051 0.024 Uiso 1 1 calc R
C39 C 0.16769(14) 0.46688(18) -0.07779(8) 0.0249(4) Uani 1 1 d .
H39A H 0.1006 0.4431 -0.1004 0.030 Uiso 1 1 calc R
C40 C 0.26233(15) 0.47725(19) -0.10210(8) 0.0257(4) Uani 1 1 d .
H40A H 0.2607 0.4600 -0.1409 0.031 Uiso 1 1 calc R
C41 C 0.35936(14) 0.51335(17) -0.06837(8) 0.0226(4) Uani 1 1 d .
H41A H 0.4246 0.5214 -0.0843 0.027 Uiso 1 1 calc R
C42 C 0.36146(12) 0.53768(16) -0.01170(7) 0.0185(3) Uani 1 1 d .
H42A H 0.4287 0.5617 0.0107 0.022 Uiso 1 1 calc R

loop_
_atom_site_aniso_label
_atom_site_aniso_U_11
_atom_site_aniso_U_22
_atom_site_aniso_U_33
_atom_site_aniso_U_23
_atom_site_aniso_U_13
_atom_site_aniso_U_12
Pd1 0.01517(5) 0.01162(7) 0.01070(5) -0.00082(4) 0.00224(3) -0.00018(4)
P1 0.01676(14) 0.0123(2) 0.01182(17) -0.00094(15) 0.00219(12) -0.00069(14)
C1 0.0171(5) 0.0113(8) 0.0129(6) -0.0010(6) 0.0011(5) -0.0006(5)
N1 0.0297(6) 0.0205(8) 0.0136(6) -0.0031(6) 0.0043(5) -0.0054(6)
P2 0.01573(14) 0.0127(2) 0.01222(17) -0.00038(16) 0.00232(12) 0.00014(14)
C2 0.0184(6) 0.0191(9) 0.0214(8) -0.0044(7) 0.0042(5) -0.0012(6)
N2 0.0290(6) 0.0170(8) 0.0177(7) -0.0070(6) 0.0052(5) -0.0026(6)
C3 0.0191(6) 0.0214(10) 0.0260(9) -0.0097(8) 0.0009(6) -0.0029(6)
N3 0.0662(13) 0.0525(15) 0.0408(12) -0.0216(11) 0.0372(11) -0.0255(11)
C4 0.0247(7) 0.0213(10) 0.0205(8) -0.0079(7) 0.0010(6) 0.0005(7)
C5 0.0239(6) 0.0239(10) 0.0212(8) -0.0062(7) 0.0070(6) 0.0003(7)
C6 0.0200(6) 0.0173(9) 0.0181(7) -0.0042(7) 0.0043(5) -0.0023(6)
C7 0.0182(5) 0.0168(9) 0.0132(6) 0.0003(6) 0.0019(5) 0.0008(5)
C8 0.0225(6) 0.0152(9) 0.0200(8) 0.0028(7) -0.0029(6) -0.0014(6)
C9 0.0265(7) 0.0243(11) 0.0221(9) 0.0024(8) -0.0073(6) -0.0047(7)
C10 0.0235(7) 0.0324(11) 0.0184(8) 0.0029(8) -0.0033(6) 0.0039(7)
C11 0.0288(7) 0.0226(10) 0.0182(8) 0.0010(7) 0.0006(6) 0.0088(7)
C12 0.0250(6) 0.0177(9) 0.0159(7) -0.0018(7) 0.0002(6) 0.0031(6)
C13 0.0223(6) 0.0153(9) 0.0146(7) -0.0056(6) 0.0056(5) -0.0045(6)
C14 0.0221(6) 0.0235(10) 0.0262(9) -0.0034(8) 0.0095(6) -0.0018(6)
C15 0.0239(7) 0.0327(12) 0.0320(10) -0.0102(9) 0.0126(7) -0.0067(7)
C16 0.0368(9) 0.0303(12) 0.0264(9) -0.0117(9) 0.0165(7) -0.0171(8)
C17 0.0433(10) 0.0278(12) 0.0176(8) -0.0019(8) 0.0111(7) -0.0111(9)
C18 0.0318(8) 0.0224(10) 0.0160(7) -0.0023(7) 0.0070(6) -0.0053(7)
C19 0.0189(5) 0.0114(8) 0.0135(6) 0.0004(6) 0.0025(5) -0.0022(5)
C20 0.0243(6) 0.0170(9) 0.0192(8) -0.0001(7) 0.0067(6) -0.0003(6)
C21 0.0335(8) 0.0217(10) 0.0173(7) -0.0024(7) 0.0106(6) -0.0070(7)
C22 0.0360(8) 0.0240(11) 0.0146(7) 0.0036(7) -0.0009(6) -0.0124(8)
C23 0.0229(7) 0.0296(11) 0.0210(8) 0.0094(8) -0.0035(6) -0.0062(7)
C24 0.0180(6) 0.0222(10) 0.0169(7) 0.0029(7) 0.0006(5) -0.0027(6)
C25 0.0216(6) 0.0168(9) 0.0145(7) 0.0013(6) 0.0046(5) 0.0046(6)
C26 0.0314(8) 0.0210(10) 0.0174(8) -0.0023(7) 0.0030(6) 0.0061(7)
C27 0.0456(10) 0.0242(12) 0.0225(9) -0.0020(8) 0.0096(8) 0.0139(9)
C28 0.0446(10) 0.0319(12) 0.0267(10) 0.0120(9) 0.0205(8) 0.0214(9)
C29 0.0305(8) 0.0304(12) 0.0320(10) 0.0081(9) 0.0174(7) 0.0059(8)
C30 0.0259(7) 0.0217(10) 0.0242(9) 0.0003(8) 0.0118(6) 0.0003(7)
C31 0.0173(5) 0.0172(9) 0.0154(7) -0.0035(6) 0.0020(5) -0.0008(5)
C32 0.0216(6) 0.0157(9) 0.0301(10) -0.0031(8) 0.0020(6) -0.0009(6)
C33 0.0264(7) 0.0174(10) 0.0382(11) -0.0085(9) 0.0089(7) -0.0057(7)
C34 0.0224(7) 0.0362(13) 0.0248(9) -0.0128(9) 0.0053(6) -0.0097(7)
C35 0.0218(7) 0.0458(14) 0.0211(9) 0.0033(9) -0.0025(6) -0.0074(8)
C36 0.0215(6) 0.0289(11) 0.0210(8) 0.0073(8) -0.0006(6) -0.0047(7)
C37 0.0169(5) 0.0126(8) 0.0121(6) -0.0004(6) 0.0024(5) -0.0002(5)
C38 0.0175(6) 0.0252(10) 0.0172(7) -0.0040(7) 0.0018(5) -0.0017(6)
C39 0.0240(7) 0.0320(11) 0.0173(8) -0.0044(8) -0.0006(6) -0.0043(7)
C40 0.0328(8) 0.0301(11) 0.0141(7) -0.0056(8) 0.0035(6) -0.0013(8)
C41 0.0262(7) 0.0257(11) 0.0180(7) -0.0031(7) 0.0099(6) -0.0012(7)
C42 0.0172(5) 0.0212(9) 0.0177(7) -0.0030(7) 0.0045(5) -0.0018(6)

loop_
_atom_type_symbol
_atom_type_description
_atom_type_scat_dispersion_real
_atom_type_scat_dispersion_imag
_atom_type_scat_source
C C 0.0033 0.0016 'International Tables Vol C Tables 4.2.6.8 and 6.1.1.4'
H H 0.0000 0.0000 'International Tables Vol C Tables 4.2.6.8 and 6.1.1.4'
N N 0.0061 0.0033 'International Tables Vol C Tables 4.2.6.8 and 6.1.1.4'
Pd Pd -0.9988 1.0072 'International Tables Vol C Tables 4.2.6.8 and 6.1.1.4'
P P 0.1023 0.0942 'International Tables Vol C Tables 4.2.6.8 and 6.1.1.4'

loop_
_geom_angle_atom_site_label_1
_geom_angle_atom_site_label_2
_geom_angle_atom_site_label_3
_geom_angle
C37 Pd1 N1 178.15(6)
C37 Pd1 P1 91.25(5)
N1 Pd1 P1 90.03(5)
C37 Pd1 P2 91.30(5)
N1 Pd1 P2 87.34(5)
P1 Pd1 P2 175.970(14)
C1 P1 C13 103.93(7)
C1 P1 C7 103.39(7)
C13 P1 C7 105.99(8)
C1 P1 Pd1 119.39(6)
C13 P1 Pd1 110.39(6)
C7 P1 Pd1 112.60(6)
C2 C1 C6 119.01(15)
C2 C1 P1 121.78(12)
C6 C1 P1 119.13(12)
N2 N1 Pd1 131.84(13)
C25 P2 C19 104.15(7)
C25 P2 C31 106.06(8)
C19 P2 C31 103.04(8)
C25 P2 Pd1 109.39(6)
C19 P2 Pd1 121.17(6)
C31 P2 Pd1 111.84(6)
C1 C2 C3 120.06(15)
N3 N2 N1 175.1(2)
C4 C3 C2 120.72(16)
C3 C4 C5 119.51(17)
C6 C5 C4 119.84(16)
C5 C6 C1 120.86(15)
C8 C7 C12 119.21(14)
C8 C7 P1 120.07(13)
C12 C7 P1 120.71(13)
C7 C8 C9 119.97(17)
C10 C9 C8 120.63(17)
C9 C10 C11 119.82(15)
C12 C11 C10 120.03(18)
C11 C12 C7 120.32(17)
C14 C13 C18 119.08(16)
C14 C13 P1 118.04(14)
C18 C13 P1 122.78(13)
C15 C14 C13 120.29(19)
C16 C15 C14 120.43(18)
C15 C16 C17 119.65(18)
C16 C17 C18 120.7(2)
C17 C18 C13 119.80(18)
C20 C19 C24 118.75(15)
C20 C19 P2 119.22(12)
C24 C19 P2 122.01(12)
C21 C20 C19 120.78(16)
C20 C21 C22 120.32(17)
C21 C22 C23 119.33(17)
C22 C23 C24 120.52(16)
C23 C24 C19 120.28(16)
C26 C25 C30 118.84(16)
C26 C25 P2 123.98(13)
C30 C25 P2 117.19(14)
C25 C26 C27 120.49(19)
C28 C27 C26 120.3(2)
C29 C28 C27 119.84(18)
C28 C29 C30 120.05(19)
C29 C30 C25 120.40(19)
C36 C31 C32 118.97(15)
C36 C31 P2 119.47(14)
C32 C31 P2 121.55(12)
C33 C32 C31 120.44(17)
C34 C33 C32 120.2(2)
C35 C34 C33 119.93(16)
C34 C35 C36 120.38(18)
C31 C36 C35 120.12(19)
C42 C37 C38 117.16(15)
C42 C37 Pd1 121.71(11)
C38 C37 Pd1 121.13(11)
C39 C38 C37 121.12(15)
C38 C39 C40 120.89(16)
C41 C40 C39 118.64(17)
C42 C41 C40 120.42(16)
C41 C42 C37 121.76(14)

loop_
_geom_bond_atom_site_label_1
_geom_bond_atom_site_label_2
_geom_bond_distance
Pd1 C37 2.0029(16)
Pd1 N1 2.1137(15)
Pd1 P1 2.3136(5)
Pd1 P2 2.3305(5)
P1 C1 1.8152(17)
P1 C13 1.8168(16)
P1 C7 1.8246(15)
C1 C2 1.394(2)
C1 C6 1.399(2)
N1 N2 1.178(2)
P2 C25 1.8183(16)
P2 C19 1.8171(16)
P2 C31 1.8240(15)
C2 C3 1.393(3)
N2 N3 1.159(2)
C3 C4 1.386(2)
C4 C5 1.397(2)
C5 C6 1.387(3)
C7 C8 1.392(2)
C7 C12 1.397(3)
C8 C9 1.401(2)
C9 C10 1.374(3)
C10 C11 1.394(3)
C11 C12 1.393(2)
C13 C14 1.394(2)
C13 C18 1.398(3)
C14 C15 1.393(2)
C15 C16 1.376(3)
C16 C17 1.385(3)
C17 C18 1.390(3)
C19 C20 1.395(2)
C19 C24 1.399(2)
C20 C21 1.385(3)
C21 C22 1.389(3)
C22 C23 1.392(3)
C23 C24 1.388(2)
C25 C26 1.386(3)
C25 C30 1.401(2)
C26 C27 1.393(3)
C27 C28 1.382(3)
C28 C29 1.384(3)
C29 C30 1.393(2)
C31 C36 1.393(2)
C31 C32 1.393(3)
C32 C33 1.392(2)
C33 C34 1.385(3)
C34 C35 1.374(3)
C35 C36 1.399(2)
C37 C42 1.400(2)
C37 C38 1.402(2)
C38 C39 1.386(3)
C39 C40 1.392(3)
C40 C41 1.390(2)
C41 C42 1.385(2)

loop_
_geom_torsion_atom_site_label_1
_geom_torsion_atom_site_label_2
_geom_torsion_atom_site_label_3
_geom_torsion_atom_site_label_4
_geom_torsion
C37 Pd1 P1 C1 -6.39(7)
N1 Pd1 P1 C1 174.94(7)
P2 Pd1 P1 C1 -135.7(2)
C37 Pd1 P1 C13 -126.67(7)
N1 Pd1 P1 C13 54.66(7)
P2 Pd1 P1 C13 104.0(2)
C37 Pd1 P1 C7 115.10(7)
N1 Pd1 P1 C7 -63.57(7)
P2 Pd1 P1 C7 -14.2(2)
C13 P1 C1 C2 15.89(16)
C7 P1 C1 C2 126.44(14)
Pd1 P1 C1 C2 -107.59(14)
C13 P1 C1 C6 -167.51(14)
C7 P1 C1 C6 -56.97(15)
Pd1 P1 C1 C6 69.00(14)
C37 Pd1 N1 N2 162.3(18)
P1 Pd1 N1 N2 -63.69(19)
P2 Pd1 N1 N2 119.37(19)
C37 Pd1 P2 C25 134.30(7)
N1 Pd1 P2 C25 -46.96(7)
P1 Pd1 P2 C25 -96.4(2)
C37 Pd1 P2 C19 13.26(7)
N1 Pd1 P2 C19 -168.00(7)
P1 Pd1 P2 C19 142.6(2)
C37 Pd1 P2 C31 -108.51(7)
N1 Pd1 P2 C31 70.23(7)
P1 Pd1 P2 C31 20.8(2)
C6 C1 C2 C3 0.1(3)
P1 C1 C2 C3 176.65(14)
Pd1 N1 N2 N3 -179(100)
C1 C2 C3 C4 -0.4(3)
C2 C3 C4 C5 0.4(3)
C3 C4 C5 C6 -0.1(3)
C4 C5 C6 C1 -0.3(3)
C2 C1 C6 C5 0.3(3)
P1 C1 C6 C5 -176.42(14)
C1 P1 C7 C8 147.69(14)
C13 P1 C7 C8 -103.30(15)
Pd1 P1 C7 C8 17.49(16)
C1 P1 C7 C12 -33.07(16)
C13 P1 C7 C12 75.94(15)
Pd1 P1 C7 C12 -163.27(12)
C12 C7 C8 C9 1.0(3)
P1 C7 C8 C9 -179.70(15)
C7 C8 C9 C10 -1.2(3)
C8 C9 C10 C11 0.2(3)
C9 C10 C11 C12 0.8(3)
C10 C11 C12 C7 -1.0(3)
C8 C7 C12 C11 0.0(3)
P1 C7 C12 C11 -179.23(14)
C1 P1 C13 C14 -88.97(15)
C7 P1 C13 C14 162.40(14)
Pd1 P1 C13 C14 40.20(15)
C1 P1 C13 C18 87.33(16)
C7 P1 C13 C18 -21.29(17)
Pd1 P1 C13 C18 -143.50(14)
C18 C13 C14 C15 -1.3(3)
P1 C13 C14 C15 175.19(15)
C13 C14 C15 C16 1.0(3)
C14 C15 C16 C17 0.5(3)
C15 C16 C17 C18 -1.7(3)
C16 C17 C18 C13 1.4(3)
C14 C13 C18 C17 0.0(3)
P1 C13 C18 C17 -176.22(15)
C25 P2 C19 C20 164.48(14)
C31 P2 C19 C20 53.92(16)
Pd1 P2 C19 C20 -71.98(15)
C25 P2 C19 C24 -17.20(17)
C31 P2 C19 C24 -127.77(15)
Pd1 P2 C19 C24 106.33(14)
C24 C19 C20 C21 -0.7(3)
P2 C19 C20 C21 177.64(15)
C19 C20 C21 C22 1.3(3)
C20 C21 C22 C23 -0.8(3)
C21 C22 C23 C24 -0.4(3)
C22 C23 C24 C19 1.0(3)
C20 C19 C24 C23 -0.5(3)
P2 C19 C24 C23 -178.77(15)
C19 P2 C25 C26 -95.75(16)
C31 P2 C25 C26 12.59(18)
Pd1 P2 C25 C26 133.37(15)
C19 P2 C25 C30 83.98(15)
C31 P2 C25 C30 -167.68(14)
Pd1 P2 C25 C30 -46.90(15)
C30 C25 C26 C27 0.4(3)
P2 C25 C26 C27 -179.92(15)
C25 C26 C27 C28 -1.0(3)
C26 C27 C28 C29 0.1(3)
C27 C28 C29 C30 1.4(3)
C28 C29 C30 C25 -2.1(3)
C26 C25 C30 C29 1.2(3)
P2 C25 C30 C29 -178.59(15)
C25 P2 C31 C36 103.71(15)
C19 P2 C31 C36 -147.16(15)
Pd1 P2 C31 C36 -15.47(16)
C25 P2 C31 C32 -75.93(16)
C19 P2 C31 C32 33.20(17)
Pd1 P2 C31 C32 164.89(13)
C36 C31 C32 C33 -0.6(3)
P2 C31 C32 C33 179.01(15)
C31 C32 C33 C34 -0.3(3)
C32 C33 C34 C35 0.8(3)
C33 C34 C35 C36 -0.5(3)
C32 C31 C36 C35 0.9(3)
P2 C31 C36 C35 -178.70(16)
C34 C35 C36 C31 -0.4(3)
N1 Pd1 C37 C42 37(2)
P1 Pd1 C37 C42 -97.03(15)
P2 Pd1 C37 C42 79.86(15)
N1 Pd1 C37 C38 -143.9(18)
P1 Pd1 C37 C38 82.10(15)
P2 Pd1 C37 C38 -101.02(15)
C42 C37 C38 C39 -1.1(3)
Pd1 C37 C38 C39 179.76(15)
C37 C38 C39 C40 1.1(3)
C38 C39 C40 C41 -0.7(3)
C39 C40 C41 C42 0.4(3)
C40 C41 C42 C37 -0.4(3)
C38 C37 C42 C41 0.8(3)
Pd1 C37 C42 C41 179.92(15)
